data_2009767
loop_
_publ_author_name
'Garnier, E.'
'El Mouahid, A.'
'\<Cern\'ak, J.'

_publ_section_title
;
 Tetraammineplatinum(II) hexachlorostannate(IV),
 [Pt(NH~3~)~4~][SnCl~6~]
;
_journal_issue 6
_journal_name_full 'Acta Crystallographica Section C'
_journal_page_first 845
_journal_page_last 847
_journal_paper_doi 10.1107/S0108270193011990
_journal_volume 50
_journal_year 1994
_chemical_formula_moiety 'Pt(N1 H3)4,Sn1 Cl6'
_chemical_formula_sum 'Cl6 H12 N4 Pt Sn'
_chemical_formula_weight 594.58
_space_group_crystal_system orthorhombic
_space_group_IT_number 64
_space_group_name_Hall '-C 2ac 2'
_space_group_name_H-M_alt 'C m c e'
_atom_type_scat_source 'IntTabIV (Pt) and SHELX76 (Sn, Cl, N, H; Sheldrick, 1976)'
_cell_angle_alpha 90
_cell_angle_beta 90
_cell_angle_gamma 90
_cell_formula_units_Z 4
_cell_length_a 11.7010(10)
_cell_length_b 11.0670(10)
_cell_length_c 10.5500(10)
_cell_measurement_reflns_used 25
_cell_measurement_temperature 295
_cell_measurement_theta_max 9.96
_cell_measurement_theta_min 5.63
_cell_volume 1366.2(2)
_computing_data_reduction 'LOPOTRI (Gravereau, 1982)'
_computing_structure_refinement 'SHELX76 (Sheldrick, 1976)'
_computing_structure_solution 'SHELXS86 (Sheldrick, 1985)'
_diffrn_measurement_device CAD-4L
_diffrn_measurement_method \w
_diffrn_radiation_type MoK\a
_diffrn_radiation_wavelength 0.7093
_diffrn_reflns_av_R_equivalents 0.037
_diffrn_reflns_limit_h_max 20
_diffrn_reflns_limit_h_min 0
_diffrn_reflns_limit_k_max 19
_diffrn_reflns_limit_k_min 0
_diffrn_reflns_limit_l_max 18
_diffrn_reflns_limit_l_min -18
_diffrn_reflns_number 3769
_diffrn_reflns_theta_max 38
_diffrn_standards_decay_% -8.4
_diffrn_standards_interval_count 100
_diffrn_standards_number 2
_exptl_absorpt_coefficient_mu 13.102
_exptl_absorpt_correction_T_max '1.174, 1.532'
_exptl_absorpt_correction_T_min '0.831, 0.943'
_exptl_absorpt_correction_type empirical
_exptl_crystal_colour Colourless
_exptl_crystal_density_diffrn 2.892
_exptl_crystal_density_meas 2.91
_exptl_crystal_density_method flotation???
_exptl_crystal_description Bipyramid
_exptl_crystal_size_max 0.320
_exptl_crystal_size_mid 0.284
_exptl_crystal_size_min 0.232
_refine_diff_density_max 2.9
_refine_diff_density_min -2.6
_refine_ls_extinction_coef 0.30E-7(3)
_refine_ls_extinction_method 'Isotropic empirical (SHELX76; Sheldrick, 1976)'
_refine_ls_goodness_of_fit_obs 2.26
_refine_ls_hydrogen_treatment refU
_refine_ls_number_parameters 40
_refine_ls_number_reflns 1147
_refine_ls_R_factor_obs 0.0361
_refine_ls_shift/esd_max 0.003
_refine_ls_structure_factor_coef F
_refine_ls_weighting_details w=1/\s^2^(F~o~)
_refine_ls_weighting_scheme calc
_refine_ls_wR_factor_obs 0.0462
_reflns_number_observed 1147
_reflns_number_total 1930
_reflns_observed_criterion F~o~>=6(F~o~)
_cod_data_source_file du1058.cif
_cod_data_source_block du1058_structure_1_of_1
_cod_depositor_comments
;
 Changing the space group from '-C 2ac 2' to 'C m c e' after consulting
 the original publication. All related space group information was
 changed accordingly.

 Antanas Vaitkus,
 2017-07-07

The following automatic conversions were performed:

'_refine_ls_weighting_scheme' value 'w=1/\s^2^(F~o~)' was changed to
'calc'. New tag '_refine_ls_weighting_details' was created. The value
of the new tag was set to 'w=1/\s^2^(F~o~)'.

Automatic conversion script
Id: cif_fix_values 3143 2015-03-26 13:38:13Z robertas 
;
_cod_original_sg_symbol_Hall '-C 2bc 2'
_cod_original_sg_symbol_H-M 'C m c a'
_cod_original_formula_sum 'Cl6 H12 N4 Pt1 Sn1'
_cod_database_code 2009767

loop_
_space_group_symop_id
_space_group_symop_operation_xyz
1 x,y,z
2 -x+1/2,-y,z+1/2
3 x,-y,-z
4 -x+1/2,y,-z+1/2
5 -x,-y,-z
6 x+1/2,y,-z+1/2
7 -x,y,z
8 x+1/2,-y,z+1/2
9 x+1/2,y+1/2,z
10 -x,-y+1/2,z+1/2
11 x+1/2,-y+1/2,-z
12 -x,y+1/2,-z+1/2
13 -x+1/2,-y+1/2,-z
14 x,y+1/2,-z+1/2
15 -x+1/2,y+1/2,z
16 x,-y+1/2,z+1/2

loop_
_atom_site_label
_atom_site_fract_x
_atom_site_fract_y
_atom_site_fract_z
Pt 0 0 0
Sn .5 0 0
Cl(1) .35370(10) .0875(2) .1355(2)
Cl(2) .5 .1825(2) -.1271(2)
N .1227(5) .1032(5) -.0842(5)
H(1) .1455 .0694 -.1695
H(2) .1890 .0859 -.0238
H(3) .1011 .1911 -.0938

loop_
_geom_angle_atom_site_label_1
_geom_angle_atom_site_label_2
_geom_angle_atom_site_label_3
_geom_angle_site_symmetry_3
_geom_angle
_geom_angle_publ_flag
N Pt N 8 90.46(3) yes
Cl(1) Sn Cl(2) . 89.62(5) yes
Cl(1) Sn Cl(1) 7_655 89.52(6) yes
Cl(2) Sn Cl(1) 7_655 89.64(5) no

loop_
_geom_bond_atom_site_label_1
_geom_bond_atom_site_label_2
_geom_bond_site_symmetry_1
_geom_bond_site_symmetry_2
_geom_bond_distance
_geom_bond_publ_flag
Pt N . . 2.038(5) yes
Sn Cl(1) . . 2.4310(10) yes
Sn Cl(2) . . 2.4240(10) yes
N H(1) . . 1.010 no
N H(2) . . 1.010 no
N H(3) . . 1.010 no
